data_4082987
loop_
_publ_author_name
'Lake, Benjamin R. M.'
'Willans, Charlotte E.'

_publ_section_title
;
 Remarkable Stability of Copper(II)--N-Heterocyclic Carbene Complexes Void
 of an Anionic Tether
;
_journal_issue 8
_journal_name_full Organometallics
_journal_page_first 2027
_journal_paper_doi 10.1021/om500178e
_journal_volume 33
_journal_year 2014
_chemical_formula_moiety 'C22 H22 Br Cu N6, F6 P'
_chemical_formula_sum 'C22 H22 Br Cu F6 N6 P'
_chemical_formula_weight 658.88
_chemical_name_systematic
; 
 ? 
;
_space_group_IT_number 2
_symmetry_cell_setting triclinic
_symmetry_space_group_name_Hall '-P 1'
_symmetry_space_group_name_H-M 'P -1'
_atom_sites_solution_hydrogens geom
_atom_sites_solution_primary direct
_atom_sites_solution_secondary difmap
_audit_creation_method SHELXL-97
_cell_angle_alpha 89.147(4)
_cell_angle_beta 88.799(3)
_cell_angle_gamma 82.046(4)
_cell_formula_units_Z 2
_cell_length_a 7.0531(2)
_cell_length_b 13.1532(8)
_cell_length_c 13.4067(5)
_cell_measurement_reflns_used 2816
_cell_measurement_temperature 100(2)
_cell_measurement_theta_max 71.8400
_cell_measurement_theta_min 4.6820
_cell_volume 1231.42(10)
_computing_cell_refinement
;
CrysAlisPro, Agilent Technologies,
Version 1.171.36.28e (release 10-06-2013 CrysAlis171 .NET)
(compiled Jun 10 2013,11:58:50)
;
_computing_data_collection
;
CrysAlisPro, Agilent Technologies,
Version 1.171.36.28e (release 10-06-2013 CrysAlis171 .NET)
(compiled Jun 10 2013,11:58:50)
;
_computing_data_reduction
;
CrysAlisPro, Agilent Technologies,
Version 1.171.36.28e (release 10-06-2013 CrysAlis171 .NET)
(compiled Jun 10 2013,11:58:50)
;
_computing_molecular_graphics 'ORTEP-III Version 1.08 (Farrugia, 2005)'
_computing_publication_material
;
enCIFer: A program for viewing, editing and visualising CIFs.
F. H. Allen, O. Johnson, G. P. Shields, B. R. Smith, M. Towler,
J. Applied Cryst., 37, 331-334, 2004
;
_computing_structure_refinement
;
SHELXS-97 (Sheldrick, G. M.    Acta Cryst. (2008). A64, 112)
XSeed (L.J.Barbour, J.Supramol. Chem., 2003, 1, 189.)
;
_computing_structure_solution
;
SHELXS-97 (Sheldrick, G. M.    Acta Cryst. (2008). A64, 112)
XSeed (L.J.Barbour, J.Supramol. Chem., 2003, 1, 189.)
;
_diffrn_ambient_temperature 100(2)
_diffrn_detector_area_resol_mean 5.3095
_diffrn_measured_fraction_theta_full 0.964
_diffrn_measured_fraction_theta_max 0.964
_diffrn_measurement_device_type 'SuperNova, Dual, Cu at zero, Atlas'
_diffrn_measurement_method '\w scans'
_diffrn_radiation_monochromator mirror
_diffrn_radiation_source 'SuperNova (Cu) X-ray Source'
_diffrn_radiation_type CuK\a
_diffrn_radiation_wavelength 1.54184
_diffrn_reflns_av_R_equivalents 0.0424
_diffrn_reflns_av_sigmaI/netI 0.0591
_diffrn_reflns_limit_h_max 5
_diffrn_reflns_limit_h_min -8
_diffrn_reflns_limit_k_max 15
_diffrn_reflns_limit_k_min -14
_diffrn_reflns_limit_l_max 14
_diffrn_reflns_limit_l_min -15
_diffrn_reflns_number 8031
_diffrn_reflns_theta_full 66.60
_diffrn_reflns_theta_max 66.60
_diffrn_reflns_theta_min 3.30
_diffrn_standards_decay_% 0
_diffrn_standards_interval_count 0
_diffrn_standards_interval_time 0
_diffrn_standards_number 0
_exptl_absorpt_coefficient_mu 4.412
_exptl_absorpt_correction_T_max 0.9169
_exptl_absorpt_correction_T_min 0.7777
_exptl_absorpt_correction_type multi-scan
_exptl_absorpt_process_details
;
CrysAlisPro, Agilent Technologies,
Version 1.171.36.32 (release 02-08-2013 CrysAlis171 .NET)
(compiled Aug  2 2013,16:46:58)
Empirical absorption correction using spherical harmonics,
 implemented in SCALE3 ABSPACK scaling algorithm.
;
_exptl_crystal_colour blue
_exptl_crystal_density_diffrn 1.777
_exptl_crystal_density_method 'not measured'
_exptl_crystal_description fragment
_exptl_crystal_F_000 658
_exptl_crystal_size_max 0.06
_exptl_crystal_size_mid 0.03
_exptl_crystal_size_min 0.02
_refine_diff_density_max 2.010
_refine_diff_density_min -0.529
_refine_diff_density_rms 0.155
_refine_ls_extinction_method none
_refine_ls_goodness_of_fit_ref 1.161
_refine_ls_hydrogen_treatment constr
_refine_ls_matrix_type full
_refine_ls_number_parameters 323
_refine_ls_number_reflns 4205
_refine_ls_number_restraints 0
_refine_ls_restrained_S_all 1.161
_refine_ls_R_factor_all 0.0875
_refine_ls_R_factor_gt 0.0706
_refine_ls_shift/su_max 0.001
_refine_ls_shift/su_mean 0.000
_refine_ls_structure_factor_coef Fsqd
_refine_ls_weighting_details 'calc w=1/[\s^2^(Fo^2^)+(0.0444P)^2^+18.5958P] where P=(Fo^2^+2Fc^2^)/3'
_refine_ls_weighting_scheme calc
_refine_ls_wR_factor_gt 0.1848
_refine_ls_wR_factor_ref 0.1917
_reflns_number_gt 3370
_reflns_number_total 4205
_reflns_threshold_expression >2sigma(I)
_cod_data_source_file om500178e_si_002.cif
_cod_data_source_block Complex6b
_cod_depositor_comments 'Adding full bibliography for 4082971--4082988.cif.'
_cod_original_cell_volume 1231.42(9)
_cod_database_code 4082987

loop_
_symmetry_equiv_pos_as_xyz
'x, y, z'
'-x, -y, -z'

loop_
_atom_site_label
_atom_site_type_symbol
_atom_site_fract_x
_atom_site_fract_y
_atom_site_fract_z
_atom_site_U_iso_or_equiv
_atom_site_adp_type
_atom_site_occupancy
_atom_site_symmetry_multiplicity
_atom_site_calc_flag
_atom_site_refinement_flags
Br1 Br 0.15982(13) 0.45924(7) 0.73408(7) 0.0246(3) Uani 1 1 d .
Cu1 Cu 0.46826(17) 0.33950(9) 0.73419(9) 0.0171(3) Uani 1 1 d .
P1 P 0.2700(3) 0.09389(17) 0.22605(16) 0.0184(5) Uani 1 1 d .
F1 F 0.2884(9) 0.0083(4) 0.1411(4) 0.0359(14) Uani 1 1 d .
F2 F 0.2332(7) 0.1814(4) 0.1416(4) 0.0249(11) Uani 1 1 d .
F3 F 0.4960(7) 0.0992(5) 0.2186(4) 0.0361(14) Uani 1 1 d .
F4 F 0.2466(9) 0.1798(4) 0.3105(4) 0.0341(13) Uani 1 1 d .
F5 F 0.3044(8) 0.0062(4) 0.3103(4) 0.0329(13) Uani 1 1 d .
F6 F 0.0423(7) 0.0882(4) 0.2346(4) 0.0265(12) Uani 1 1 d .
N1 N 0.1833(10) 0.1784(6) 0.7715(5) 0.0196(15) Uani 1 1 d .
N2 N 0.4058(10) 0.1850(5) 0.8761(5) 0.0188(15) Uani 1 1 d .
N3 N 0.6450(10) 0.2871(5) 0.8606(5) 0.0175(14) Uani 1 1 d .
N4 N 0.6336(9) 0.5471(5) 0.7013(5) 0.0177(9) Uani 1 1 d .
N5 N 0.6795(9) 0.4357(5) 0.5861(5) 0.0177(9) Uani 1 1 d .
N6 N 0.5828(9) 0.2757(5) 0.5919(5) 0.0179(15) Uani 1 1 d .
C1 C 0.6778(15) 0.5777(7) 0.9675(7) 0.030(2) Uani 1 1 d .
H1A H 0.5479 0.5812 0.9889 0.037 Uiso 1 1 calc R
H1B H 0.7769 0.5679 1.0151 0.037 Uiso 1 1 calc R
C2 C 0.7200(13) 0.5862(7) 0.8734(7) 0.0232(19) Uani 1 1 d .
H2 H 0.8512 0.5824 0.8543 0.028 Uiso 1 1 calc R
C3 C 0.5730(13) 0.6019(7) 0.7925(7) 0.0249(19) Uani 1 1 d .
H3A H 0.4529 0.5789 0.8178 0.030 Uiso 1 1 calc R
H3B H 0.5449 0.6762 0.7767 0.030 Uiso 1 1 calc R
C4 C 0.6124(11) 0.4521(6) 0.6829(6) 0.0177(9) Uani 1 1 d .
C5 C 0.7221(12) 0.5925(7) 0.6208(7) 0.0219(18) Uani 1 1 d .
H5 H 0.7563 0.6598 0.6185 0.026 Uiso 1 1 calc R
C6 C 0.7494(11) 0.5234(7) 0.5482(7) 0.0195(18) Uani 1 1 d .
H6 H 0.8049 0.5320 0.4839 0.023 Uiso 1 1 calc R
C7 C 0.6706(11) 0.3416(7) 0.5373(6) 0.0178(17) Uani 1 1 d .
C8 C 0.7440(12) 0.3223(7) 0.4410(6) 0.0207(18) Uani 1 1 d .
H8 H 0.8089 0.3706 0.4053 0.025 Uiso 1 1 calc R
C9 C 0.7178(13) 0.2297(8) 0.4002(7) 0.026(2) Uani 1 1 d .
H9 H 0.7615 0.2139 0.3339 0.031 Uiso 1 1 calc R
C10 C 0.6281(13) 0.1596(7) 0.4554(7) 0.0231(19) Uani 1 1 d .
H10 H 0.6112 0.0952 0.4285 0.028 Uiso 1 1 calc R
C11 C 0.5645(12) 0.1862(7) 0.5500(7) 0.0209(18) Uani 1 1 d .
H11 H 0.5038 0.1380 0.5880 0.025 Uiso 1 1 calc R
C12 C 0.1237(13) 0.1160(8) 0.5209(7) 0.027(2) Uani 1 1 d .
H12A H 0.1378 0.1813 0.4926 0.032 Uiso 1 1 calc R
H12B H 0.1381 0.0571 0.4799 0.032 Uiso 1 1 calc R
C13 C 0.0841(13) 0.1073(8) 0.6165(7) 0.026(2) Uani 1 1 d .
H13 H 0.0706 0.0413 0.6430 0.032 Uiso 1 1 calc R
C14 C 0.0596(13) 0.1959(8) 0.6848(7) 0.025(2) Uani 1 1 d .
H14A H 0.0893 0.2578 0.6480 0.030 Uiso 1 1 calc R
H14B H -0.0757 0.2091 0.7080 0.030 Uiso 1 1 calc R
C15 C 0.3382(12) 0.2266(7) 0.7877(6) 0.0191(18) Uani 1 1 d .
C16 C 0.1565(13) 0.1088(7) 0.8482(6) 0.0229(19) Uani 1 1 d .
H16 H 0.0573 0.0669 0.8528 0.027 Uiso 1 1 calc R
C17 C 0.2955(12) 0.1116(6) 0.9142(7) 0.0195(18) Uani 1 1 d .
H17 H 0.3154 0.0723 0.9741 0.023 Uiso 1 1 calc R
C18 C 0.5701(12) 0.2173(6) 0.9169(6) 0.0165(17) Uani 1 1 d .
C19 C 0.6431(12) 0.1805(7) 1.0067(7) 0.0223(18) Uani 1 1 d .
H19 H 0.5841 0.1316 1.0448 0.027 Uiso 1 1 calc R
C20 C 0.8051(13) 0.2168(7) 1.0398(7) 0.0245(19) Uani 1 1 d .
H20 H 0.8606 0.1929 1.1012 0.029 Uiso 1 1 calc R
C21 C 0.8859(13) 0.2891(7) 0.9819(7) 0.026(2) Uani 1 1 d .
H21 H 0.9967 0.3155 1.0033 0.031 Uiso 1 1 calc R
C22 C 0.8022(12) 0.3216(7) 0.8927(7) 0.0221(19) Uani 1 1 d .
H22 H 0.8583 0.3702 0.8528 0.026 Uiso 1 1 calc R

loop_
_atom_site_aniso_label
_atom_site_aniso_U_11
_atom_site_aniso_U_22
_atom_site_aniso_U_33
_atom_site_aniso_U_23
_atom_site_aniso_U_13
_atom_site_aniso_U_12
Br1 0.0172(4) 0.0267(5) 0.0293(5) 0.0051(4) 0.0031(4) -0.0019(4)
Cu1 0.0163(6) 0.0197(6) 0.0159(6) 0.0012(5) -0.0005(5) -0.0043(5)
P1 0.0181(11) 0.0217(11) 0.0159(10) 0.0009(9) 0.0002(8) -0.0040(9)
F1 0.057(4) 0.024(3) 0.026(3) -0.004(2) -0.002(3) 0.001(3)
F2 0.029(3) 0.026(3) 0.020(3) 0.006(2) -0.001(2) -0.006(2)
F3 0.013(3) 0.064(4) 0.033(3) 0.012(3) 0.003(2) -0.012(3)
F4 0.052(4) 0.032(3) 0.022(3) -0.008(2) 0.003(3) -0.017(3)
F5 0.038(3) 0.035(3) 0.024(3) 0.011(2) -0.001(2) 0.002(3)
F6 0.015(2) 0.034(3) 0.032(3) 0.008(2) 0.002(2) -0.010(2)
N1 0.017(3) 0.022(4) 0.019(4) -0.004(3) -0.003(3) -0.001(3)
N2 0.016(3) 0.019(4) 0.021(4) -0.001(3) -0.001(3) -0.005(3)
N3 0.013(3) 0.019(3) 0.020(4) -0.002(3) 0.000(3) -0.002(3)
N4 0.013(2) 0.018(2) 0.021(2) 0.0007(17) 0.0034(17) -0.0006(16)
N5 0.013(2) 0.018(2) 0.021(2) 0.0007(17) 0.0034(17) -0.0006(16)
N6 0.011(3) 0.022(4) 0.020(4) 0.000(3) -0.001(3) 0.000(3)
C1 0.037(5) 0.029(5) 0.028(5) -0.004(4) 0.005(4) -0.013(4)
C2 0.019(4) 0.022(4) 0.030(5) -0.002(4) 0.000(4) -0.007(4)
C3 0.020(4) 0.022(4) 0.033(5) -0.006(4) -0.001(4) -0.004(4)
C4 0.013(2) 0.018(2) 0.021(2) 0.0007(17) 0.0034(17) -0.0006(16)
C5 0.016(4) 0.021(4) 0.028(5) 0.009(4) -0.003(4) 0.001(3)
C6 0.012(4) 0.024(4) 0.022(4) 0.004(4) -0.003(3) -0.003(3)
C7 0.009(4) 0.025(4) 0.018(4) 0.001(3) -0.004(3) 0.001(3)
C8 0.016(4) 0.026(4) 0.020(4) 0.002(4) 0.005(3) -0.003(4)
C9 0.025(5) 0.034(5) 0.018(4) -0.004(4) -0.003(4) 0.000(4)
C10 0.023(4) 0.023(4) 0.023(5) -0.003(4) -0.007(4) -0.001(4)
C11 0.017(4) 0.021(4) 0.025(5) 0.000(4) -0.006(4) 0.000(3)
C12 0.021(5) 0.035(5) 0.027(5) -0.003(4) 0.001(4) -0.009(4)
C13 0.025(5) 0.035(5) 0.022(5) 0.001(4) -0.003(4) -0.012(4)
C14 0.017(4) 0.035(5) 0.023(5) -0.001(4) -0.007(4) -0.006(4)
C15 0.017(4) 0.025(4) 0.016(4) -0.001(3) 0.004(3) -0.008(4)
C16 0.026(5) 0.024(5) 0.020(4) 0.000(4) 0.000(4) -0.008(4)
C17 0.018(4) 0.018(4) 0.024(4) 0.002(3) 0.003(3) -0.004(3)
C18 0.016(4) 0.016(4) 0.016(4) -0.001(3) 0.004(3) 0.000(3)
C19 0.020(4) 0.027(5) 0.020(4) -0.001(4) 0.000(4) -0.002(4)
C20 0.021(4) 0.031(5) 0.019(4) 0.001(4) -0.007(4) 0.006(4)
C21 0.022(5) 0.029(5) 0.028(5) -0.007(4) -0.003(4) -0.004(4)
C22 0.016(4) 0.023(4) 0.028(5) -0.004(4) 0.000(4) -0.003(4)

loop_
_atom_type_symbol
_atom_type_description
_atom_type_scat_dispersion_real
_atom_type_scat_dispersion_imag
_atom_type_scat_source
C C 0.0181 0.0091 'International Tables Vol C Tables 4.2.6.8 and 6.1.1.4'
H H 0.0000 0.0000 'International Tables Vol C Tables 4.2.6.8 and 6.1.1.4'
N N 0.0311 0.0180 'International Tables Vol C Tables 4.2.6.8 and 6.1.1.4'
F F 0.0727 0.0534 'International Tables Vol C Tables 4.2.6.8 and 6.1.1.4'
P P 0.2955 0.4335 'International Tables Vol C Tables 4.2.6.8 and 6.1.1.4'
Cu Cu -1.9646 0.5888 'International Tables Vol C Tables 4.2.6.8 and 6.1.1.4'
Br Br -0.6763 1.2805 'International Tables Vol C Tables 4.2.6.8 and 6.1.1.4'

loop_
_geom_angle_atom_site_label_1
_geom_angle_atom_site_label_2
_geom_angle_atom_site_label_3
_geom_angle
C15 Cu1 C4 177.3(4)
C15 Cu1 N3 78.3(3)
C4 Cu1 N3 99.2(3)
C15 Cu1 N6 101.2(3)
C4 Cu1 N6 78.9(3)
N3 Cu1 N6 113.4(3)
C15 Cu1 Br1 91.3(3)
C4 Cu1 Br1 91.0(2)
N3 Cu1 Br1 128.16(18)
N6 Cu1 Br1 118.39(19)
F5 P1 F2 179.3(3)
F5 P1 F4 90.0(3)
F2 P1 F4 90.2(3)
F5 P1 F1 90.4(3)
F2 P1 F1 89.5(3)
F4 P1 F1 178.7(4)
F5 P1 F3 90.4(3)
F2 P1 F3 90.2(3)
F4 P1 F3 90.3(3)
F1 P1 F3 90.9(3)
F5 P1 F6 89.1(3)
F2 P1 F6 90.2(3)
F4 P1 F6 89.5(3)
F1 P1 F6 89.3(3)
F3 P1 F6 179.5(3)
C15 N1 C16 111.3(7)
C15 N1 C14 125.0(7)
C16 N1 C14 123.7(7)
C15 N2 C17 112.1(7)
C15 N2 C18 119.4(7)
C17 N2 C18 128.4(7)
C22 N3 C18 118.0(8)
C22 N3 Cu1 129.1(6)
C18 N3 Cu1 112.6(5)
C4 N4 C5 111.6(7)
C4 N4 C3 125.6(7)
C5 N4 C3 122.7(7)
C4 N5 C6 110.1(7)
C4 N5 C7 121.7(7)
C6 N5 C7 128.2(7)
C11 N6 C7 116.8(7)
C11 N6 Cu1 130.0(6)
C7 N6 Cu1 113.0(5)
C2 C1 H1A 120.0
C2 C1 H1B 120.0
H1A C1 H1B 120.0
C1 C2 C3 123.9(9)
C1 C2 H2 118.0
C3 C2 H2 118.0
N4 C3 C2 113.5(7)
N4 C3 H3A 108.9
C2 C3 H3A 108.9
N4 C3 H3B 108.9
C2 C3 H3B 108.9
H3A C3 H3B 107.7
N4 C4 N5 105.0(7)
N4 C4 Cu1 140.6(6)
N5 C4 Cu1 112.4(6)
C6 C5 N4 107.2(8)
C6 C5 H5 126.4
N4 C5 H5 126.4
C5 C6 N5 105.8(7)
C5 C6 H6 127.1
N5 C6 H6 127.1
N6 C7 C8 124.2(8)
N6 C7 N5 113.3(7)
C8 C7 N5 122.4(8)
C9 C8 C7 116.7(8)
C9 C8 H8 121.7
C7 C8 H8 121.7
C8 C9 C10 120.2(8)
C8 C9 H9 119.9
C10 C9 H9 119.9
C11 C10 C9 118.0(8)
C11 C10 H10 121.0
C9 C10 H10 121.0
N6 C11 C10 124.0(8)
N6 C11 H11 118.0
C10 C11 H11 118.0
C13 C12 H12A 120.0
C13 C12 H12B 120.0
H12A C12 H12B 120.0
C12 C13 C14 122.9(9)
C12 C13 H13 118.5
C14 C13 H13 118.5
N1 C14 C13 112.2(8)
N1 C14 H14A 109.2
C13 C14 H14A 109.2
N1 C14 H14B 109.2
C13 C14 H14B 109.2
H14A C14 H14B 107.9
N1 C15 N2 103.4(7)
N1 C15 Cu1 140.9(7)
N2 C15 Cu1 115.3(6)
C17 C16 N1 107.9(8)
C17 C16 H16 126.0
N1 C16 H16 126.0
C16 C17 N2 105.2(8)
C16 C17 H17 127.4
N2 C17 H17 127.4
N3 C18 C19 123.9(8)
N3 C18 N2 113.7(7)
C19 C18 N2 122.4(8)
C18 C19 C20 117.8(8)
C18 C19 H19 121.1
C20 C19 H19 121.1
C19 C20 C21 119.1(9)
C19 C20 H20 120.4
C21 C20 H20 120.4
C22 C21 C20 118.9(8)
C22 C21 H21 120.6
C20 C21 H21 120.6
N3 C22 C21 122.3(9)
N3 C22 H22 118.8
C21 C22 H22 118.8

loop_
_geom_bond_atom_site_label_1
_geom_bond_atom_site_label_2
_geom_bond_distance
Br1 Cu1 2.5030(15)
Cu1 C15 1.970(8)
Cu1 C4 2.014(8)
Cu1 N3 2.172(7)
Cu1 N6 2.189(7)
P1 F5 1.600(6)
P1 F2 1.601(5)
P1 F4 1.601(6)
P1 F1 1.603(6)
P1 F3 1.606(5)
P1 F6 1.619(5)
N1 C15 1.359(11)
N1 C16 1.394(12)
N1 C14 1.464(11)
N2 C15 1.365(11)
N2 C17 1.406(11)
N2 C18 1.412(11)
N3 C22 1.336(11)
N3 C18 1.338(11)
N4 C4 1.306(11)
N4 C5 1.402(11)
N4 C3 1.456(11)
N5 C4 1.381(11)
N5 C6 1.401(11)
N5 C7 1.418(11)
N6 C11 1.335(11)
N6 C7 1.335(11)
C1 C2 1.297(14)
C1 H1A 0.9500
C1 H1B 0.9500
C2 C3 1.509(13)
C2 H2 0.9500
C3 H3A 0.9900
C3 H3B 0.9900
C5 C6 1.335(13)
C5 H5 0.9500
C6 H6 0.9500
C7 C8 1.395(12)
C8 C9 1.380(13)
C8 H8 0.9500
C9 C10 1.385(14)
C9 H9 0.9500
C10 C11 1.370(13)
C10 H10 0.9500
C11 H11 0.9500
C12 C13 1.313(13)
C12 H12A 0.9500
C12 H12B 0.9500
C13 C14 1.482(13)
C13 H13 0.9500
C14 H14A 0.9900
C14 H14B 0.9900
C16 C17 1.339(13)
C16 H16 0.9500
C17 H17 0.9500
C18 C19 1.375(12)
C19 C20 1.382(13)
C19 H19 0.9500
C20 C21 1.393(14)
C20 H20 0.9500
C21 C22 1.380(13)
C21 H21 0.9500
C22 H22 0.9500

loop_
_geom_torsion_atom_site_label_1
_geom_torsion_atom_site_label_2
_geom_torsion_atom_site_label_3
_geom_torsion_atom_site_label_4
_geom_torsion
C15 Cu1 N3 C22 179.2(8)
C4 Cu1 N3 C22 0.2(8)
N6 Cu1 N3 C22 81.9(7)
Br1 Cu1 N3 C22 -98.4(7)
C15 Cu1 N3 C18 -7.6(6)
C4 Cu1 N3 C18 173.3(6)
N6 Cu1 N3 C18 -104.9(6)
Br1 Cu1 N3 C18 74.7(6)
C15 Cu1 N6 C11 2.3(8)
C4 Cu1 N6 C11 179.5(8)
N3 Cu1 N6 C11 84.3(7)
Br1 Cu1 N6 C11 -95.5(7)
C15 Cu1 N6 C7 176.4(6)
C4 Cu1 N6 C7 -6.3(6)
N3 Cu1 N6 C7 -101.6(6)
Br1 Cu1 N6 C7 78.7(6)
C4 N4 C3 C2 86.5(10)
C5 N4 C3 C2 -94.2(10)
C1 C2 C3 N4 -142.4(9)
C5 N4 C4 N5 -3.0(9)
C3 N4 C4 N5 176.3(7)
C5 N4 C4 Cu1 -164.8(8)
C3 N4 C4 Cu1 14.6(15)
C6 N5 C4 N4 2.4(9)
C7 N5 C4 N4 -176.7(7)
C6 N5 C4 Cu1 170.0(5)
C7 N5 C4 Cu1 -9.1(10)
C15 Cu1 C4 N4 -99(7)
N3 Cu1 C4 N4 -79.1(11)
N6 Cu1 C4 N4 168.7(11)
Br1 Cu1 C4 N4 49.9(10)
C15 Cu1 C4 N5 100(7)
N3 Cu1 C4 N5 120.0(6)
N6 Cu1 C4 N5 7.7(6)
Br1 Cu1 C4 N5 -111.1(6)
C4 N4 C5 C6 2.5(10)
C3 N4 C5 C6 -176.8(7)
N4 C5 C6 N5 -0.9(9)
C4 N5 C6 C5 -0.9(9)
C7 N5 C6 C5 178.2(8)
C11 N6 C7 C8 -0.4(12)
Cu1 N6 C7 C8 -175.4(7)
C11 N6 C7 N5 178.4(7)
Cu1 N6 C7 N5 3.4(8)
C4 N5 C7 N6 3.6(11)
C6 N5 C7 N6 -175.4(8)
C4 N5 C7 C8 -177.6(8)
C6 N5 C7 C8 3.5(13)
N6 C7 C8 C9 1.8(13)
N5 C7 C8 C9 -176.9(8)
C7 C8 C9 C10 -2.1(13)
C8 C9 C10 C11 1.1(14)
C7 N6 C11 C10 -0.7(12)
Cu1 N6 C11 C10 173.2(6)
C9 C10 C11 N6 0.4(13)
C15 N1 C14 C13 109.3(9)
C16 N1 C14 C13 -70.3(11)
C12 C13 C14 N1 -126.2(10)
C16 N1 C15 N2 0.0(9)
C14 N1 C15 N2 -179.7(7)
C16 N1 C15 Cu1 -171.8(8)
C14 N1 C15 Cu1 8.5(15)
C17 N2 C15 N1 0.3(9)
C18 N2 C15 N1 179.7(7)
C17 N2 C15 Cu1 174.6(6)
C18 N2 C15 Cu1 -6.0(10)
C4 Cu1 C15 N1 -162(7)
N3 Cu1 C15 N1 178.2(10)
N6 Cu1 C15 N1 -69.9(10)
Br1 Cu1 C15 N1 49.4(10)
C4 Cu1 C15 N2 27(8)
N3 Cu1 C15 N2 7.0(6)
N6 Cu1 C15 N2 118.9(6)
Br1 Cu1 C15 N2 -121.8(6)
C15 N1 C16 C17 -0.3(10)
C14 N1 C16 C17 179.4(8)
N1 C16 C17 N2 0.5(10)
C15 N2 C17 C16 -0.5(10)
C18 N2 C17 C16 -179.9(8)
C22 N3 C18 C19 1.3(12)
Cu1 N3 C18 C19 -172.7(7)
C22 N3 C18 N2 -179.4(7)
Cu1 N3 C18 N2 6.6(8)
C15 N2 C18 N3 -0.9(11)
C17 N2 C18 N3 178.4(8)
C15 N2 C18 C19 178.4(8)
C17 N2 C18 C19 -2.3(13)
N3 C18 C19 C20 -1.0(13)
N2 C18 C19 C20 179.8(8)
C18 C19 C20 C21 0.5(13)
C19 C20 C21 C22 -0.4(13)
C18 N3 C22 C21 -1.2(12)
Cu1 N3 C22 C21 171.6(6)
C20 C21 C22 N3 0.8(13)
